data_7135840
loop_
_publ_author_name
'Wang, Jicheng'
'Yang, Yufen'
'Xiao, Zhicheng'
'Zhang, Manbo'
'Li, Bin'

_publ_section_title
;
 Synthesis of an amidinate-supported arsasilene and its attempted
 oxidation
;
_journal_name_full 'Chemical Communications'
_journal_paper_doi 10.1039/D6CC01524G
_journal_year 2026
_chemical_formula_moiety '0.095(C33 H65 As N2 Si3), 0.048[]'
_chemical_formula_sum 'C33 H65 As N2 Si3'
_chemical_formula_weight 649.06
_space_group_crystal_system triclinic
_space_group_IT_number 2
_space_group_name_Hall '-P 1'
_space_group_name_H-M_alt 'P -1'
_atom_sites_solution_hydrogens geom
_audit_creation_date 2025-04-23
_audit_creation_method
;
Olex2 1.5
(compiled 2025.04.05 svn.rf049d14d for OlexSys, GUI svn.r7221)
;
_audit_update_record
;
2026-03-11 deposited with the CCDC.	2026-05-20 downloaded from the CCDC.
;
_cell_angle_alpha 96.868(2)
_cell_angle_beta 108.052(2)
_cell_angle_gamma 113.9550(10)
_cell_formula_units_Z 2
_cell_length_a 11.6782(3)
_cell_length_b 12.0098(3)
_cell_length_c 16.4151(5)
_cell_measurement_reflns_used 9190
_cell_measurement_temperature 150.00
_cell_measurement_theta_max 68.305
_cell_measurement_theta_min 2.951
_cell_volume 1918.95(10)
_computing_molecular_graphics 'Olex2 1.5 (Dolomanov et al., 2009)'
_computing_publication_material 'Olex2 1.5 (Dolomanov et al., 2009)'
_computing_structure_refinement 'SHELXL 2019/3 (Sheldrick, 2015)'
_computing_structure_solution 'SHELXT 2018/2 (Sheldrick, 2018)'
_diffrn_ambient_temperature 150.00
_diffrn_measured_fraction_theta_full 0.999
_diffrn_measured_fraction_theta_max 0.998
_diffrn_measurement_device_type 'Bruker APX-II'
_diffrn_radiation_type CuK\a
_diffrn_radiation_wavelength 1.54178
_diffrn_reflns_av_R_equivalents 0.0403
_diffrn_reflns_av_unetI/netI 0.0315
_diffrn_reflns_Laue_measured_fraction_full 0.999
_diffrn_reflns_Laue_measured_fraction_max 0.998
_diffrn_reflns_limit_h_max 14
_diffrn_reflns_limit_h_min -14
_diffrn_reflns_limit_k_max 14
_diffrn_reflns_limit_k_min -13
_diffrn_reflns_limit_l_max 19
_diffrn_reflns_limit_l_min -19
_diffrn_reflns_number 35053
_diffrn_reflns_point_group_measured_fraction_full 0.999
_diffrn_reflns_point_group_measured_fraction_max 0.998
_diffrn_reflns_theta_full 67.679
_diffrn_reflns_theta_max 68.351
_diffrn_reflns_theta_min 2.951
_exptl_absorpt_coefficient_mu 2.247
_exptl_crystal_density_diffrn 1.123
_exptl_crystal_description plate
_exptl_crystal_F_000 704
_exptl_crystal_size_max 0.188
_exptl_crystal_size_mid 0.089
_exptl_crystal_size_min 0.052
_refine_diff_density_max 1.641
_refine_diff_density_min -0.510
_refine_diff_density_rms 0.059
_refine_ls_extinction_method none
_refine_ls_goodness_of_fit_ref 1.054
_refine_ls_hydrogen_treatment constr
_refine_ls_matrix_type full
_refine_ls_number_parameters 370
_refine_ls_number_reflns 7031
_refine_ls_number_restraints 0
_refine_ls_restrained_S_all 1.054
_refine_ls_R_factor_all 0.0416
_refine_ls_R_factor_gt 0.0372
_refine_ls_shift/su_max 0.002
_refine_ls_shift/su_mean 0.000
_refine_ls_structure_factor_coef Fsqd
_refine_ls_weighting_details 'w=1/[\s^2^(Fo^2^)+(0.0451P)^2^+1.7174P] where P=(Fo^2^+2Fc^2^)/3'
_refine_ls_weighting_scheme calc
_refine_ls_wR_factor_gt 0.0968
_refine_ls_wR_factor_ref 0.0994
_reflns_Friedel_coverage 0.000
_reflns_number_gt 6300
_reflns_number_total 7031
_reflns_threshold_expression 'I > 2\s(I)'
_cod_data_source_file d6cc01524g2.cif
_cod_data_source_block compound2
_cod_original_cell_volume 1918.95(9)
_cod_database_code 7135840
_shelx_shelxl_version_number 2019/3
_shelx_space_group_comment
;
The symmetry employed for this shelxl refinement is uniquely defined
by the following loop, which should always be used as a source of
symmetry information in preference to the above space-group names.
They are only intended as comments.
;
_shelx_estimated_absorpt_t_max 0.892
_shelx_estimated_absorpt_t_min 0.677
_olex2_refinement_description
;
1. Fixed Uiso
 At 1.2 times of:
  All C(H) groups
 At 1.5 times of:
  All C(H,H,H) groups
2.a Ternary CH refined with riding coordinates:
 C16(H16), C25(H25), C28(H28), C19(H19), C22(H22), C31(H31)
2.b Aromatic/amide H refined with riding coordinates:
 C3(H3), C7(H7), C4(H4), C6(H6), C5(H5)
2.c Idealised Me refined as rotating group:
 C20(H20A,H20B,H20C), C15(H15A,H15B,H15C), C24(H24A,H24B,H24C), C14(H14A,H14B,
 H14C), C9(H9A,H9B,H9C), C10(H10A,H10B,H10C), C21(H21A,H21B,H21C), C18(H18A,
 H18B,H18C), C29(H29A,H29B,H29C), C26(H26A,H26B,H26C), C11(H11A,H11B,H11C),
 C27(H27A,H27B,H27C), C23(H23A,H23B,H23C), C13(H13A,H13B,H13C), C17(H17A,H17B,
 H17C), C30(H30A,H30B,H30C), C33(H33A,H33B,H33C), C32(H32A,H32B,H32C)
;
_olex2_submission_special_instructions 'No special instructions were received'

loop_
_space_group_symop_operation_xyz
'x, y, z'
'-x, -y, -z'

loop_
_atom_site_label
_atom_site_type_symbol
_atom_site_fract_x
_atom_site_fract_y
_atom_site_fract_z
_atom_site_U_iso_or_equiv
_atom_site_adp_type
_atom_site_occupancy
_atom_site_site_symmetry_order
_atom_site_calc_flag
_atom_site_refinement_flags_posn
_atom_site_refinement_flags_adp
_atom_site_refinement_flags_occupancy
_atom_site_disorder_assembly
_atom_site_disorder_group
As1 As 0.42272(2) 0.41983(2) 0.72595(2) 0.03038(9) Uani 1 1 d . . . . .
Si1 Si 0.55550(5) 0.62775(5) 0.77480(4) 0.02221(13) Uani 1 1 d . . . . .
Si2 Si 0.78351(6) 0.65205(5) 0.82858(4) 0.02409(13) Uani 1 1 d . . . . .
Si3 Si 0.18759(6) 0.34829(5) 0.66458(4) 0.02512(14) Uani 1 1 d . . . . .
N1 N 0.54018(18) 0.74679(16) 0.71487(12) 0.0246(4) Uani 1 1 d . . . . .
N2 N 0.53790(18) 0.74922(17) 0.84527(12) 0.0251(4) Uani 1 1 d . . . . .
C1 C 0.5341(2) 0.81299(19) 0.78365(14) 0.0244(4) Uani 1 1 d . . . . .
C2 C 0.5271(2) 0.9347(2) 0.79101(15) 0.0285(5) Uani 1 1 d . . . . .
C8 C 0.5290(2) 0.7677(2) 0.62582(14) 0.0286(5) Uani 1 1 d . . . . .
C16 C 0.8957(2) 0.7982(2) 0.80359(16) 0.0301(5) Uani 1 1 d . . . . .
H16 H 0.843254 0.791922 0.740651 0.036 Uiso 1 1 calc R U . . .
C12 C 0.5333(2) 0.7787(2) 0.93457(15) 0.0298(5) Uani 1 1 d . . . . .
C25 C 0.1249(2) 0.4618(2) 0.62232(17) 0.0335(5) Uani 1 1 d . . . . .
H25 H 0.165680 0.490666 0.578574 0.040 Uiso 1 1 calc R U . . .
C28 C 0.1082(2) 0.2874(2) 0.74644(16) 0.0337(5) Uani 1 1 d . . . . .
H28 H 0.104610 0.360440 0.779736 0.040 Uiso 1 1 calc R U . . .
C19 C 0.8434(2) 0.6689(2) 0.95399(15) 0.0300(5) Uani 1 1 d . . . . .
H19 H 0.814506 0.727813 0.979479 0.036 Uiso 1 1 calc R U . . .
C3 C 0.6469(3) 1.0500(2) 0.82526(16) 0.0349(5) Uani 1 1 d . . . . .
H3 H 0.732949 1.050969 0.844140 0.042 Uiso 1 1 calc R U . . .
C22 C 0.7750(2) 0.5014(2) 0.76891(16) 0.0322(5) Uani 1 1 d . . . . .
H22 H 0.697629 0.429107 0.773680 0.039 Uiso 1 1 calc R U . . .
C7 C 0.4021(3) 0.9351(2) 0.76381(17) 0.0367(5) Uani 1 1 d . . . . .
H7 H 0.319810 0.857100 0.740687 0.044 Uiso 1 1 calc R U . . .
C20 C 0.9983(2) 0.7271(3) 1.00666(17) 0.0398(6) Uani 1 1 d . . . . .
H20A H 1.032605 0.674685 0.982282 0.060 Uiso 1 1 calc R U . . .
H20B H 1.017404 0.730420 1.069650 0.060 Uiso 1 1 calc R U . . .
H20C H 1.043629 0.813250 1.001612 0.060 Uiso 1 1 calc R U . . .
C15 C 0.5168(3) 0.6614(2) 0.96764(16) 0.0354(5) Uani 1 1 d . . . . .
H15A H 0.432453 0.587264 0.925375 0.053 Uiso 1 1 calc R U . . .
H15B H 0.512460 0.675351 1.026434 0.053 Uiso 1 1 calc R U . . .
H15C H 0.594754 0.646466 0.972267 0.053 Uiso 1 1 calc R U . . .
C24 C 0.9021(3) 0.4844(3) 0.81123(19) 0.0398(6) Uani 1 1 d . . . . .
H24A H 0.981816 0.554379 0.809489 0.060 Uiso 1 1 calc R U . . .
H24B H 0.888230 0.403545 0.777749 0.060 Uiso 1 1 calc R U . . .
H24C H 0.917235 0.484421 0.873381 0.060 Uiso 1 1 calc R U . . .
C14 C 0.6660(3) 0.8942(2) 0.99903(16) 0.0384(6) Uani 1 1 d . . . . .
H14A H 0.743418 0.879586 1.001284 0.058 Uiso 1 1 calc R U . . .
H14B H 0.664823 0.907800 1.058783 0.058 Uiso 1 1 calc R U . . .
H14C H 0.674732 0.969406 0.978387 0.058 Uiso 1 1 calc R U . . .
C9 C 0.6473(3) 0.8932(2) 0.63463(17) 0.0389(6) Uani 1 1 d . . . . .
H9A H 0.639579 0.964046 0.664374 0.058 Uiso 1 1 calc R U . . .
H9B H 0.644264 0.899624 0.575120 0.058 Uiso 1 1 calc R U . . .
H9C H 0.733871 0.896437 0.670053 0.058 Uiso 1 1 calc R U . . .
C10 C 0.3931(3) 0.7646(3) 0.57601(17) 0.0400(6) Uani 1 1 d . . . . .
H10A H 0.318218 0.686171 0.574138 0.060 Uiso 1 1 calc R U . . .
H10B H 0.383329 0.767672 0.514951 0.060 Uiso 1 1 calc R U . . .
H10C H 0.390486 0.838001 0.606965 0.060 Uiso 1 1 calc R U . . .
C4 C 0.6403(3) 1.1629(2) 0.83173(18) 0.0423(6) Uani 1 1 d . . . . .
H4 H 0.722232 1.241238 0.855526 0.051 Uiso 1 1 calc R U . . .
C21 C 0.7694(3) 0.5416(2) 0.97220(17) 0.0365(5) Uani 1 1 d . . . . .
H21A H 0.671736 0.501733 0.934717 0.055 Uiso 1 1 calc R U . . .
H21B H 0.782910 0.556672 1.035267 0.055 Uiso 1 1 calc R U . . .
H21C H 0.806555 0.485288 0.958197 0.055 Uiso 1 1 calc R U . . .
C18 C 0.9144(3) 0.9192(2) 0.86164(17) 0.0368(5) Uani 1 1 d . . . . .
H18A H 0.825622 0.907968 0.859792 0.055 Uiso 1 1 calc R U . . .
H18B H 0.954468 0.991032 0.838852 0.055 Uiso 1 1 calc R U . . .
H18C H 0.975164 0.936054 0.923392 0.055 Uiso 1 1 calc R U . . .
C29 C 0.1925(3) 0.2480(3) 0.81701(18) 0.0447(6) Uani 1 1 d . . . . .
H29A H 0.195035 0.173247 0.788057 0.067 Uiso 1 1 calc R U . . .
H29B H 0.150950 0.227439 0.860305 0.067 Uiso 1 1 calc R U . . .
H29C H 0.285632 0.318026 0.847893 0.067 Uiso 1 1 calc R U . . .
C6 C 0.3973(3) 1.0492(3) 0.77041(19) 0.0442(6) Uani 1 1 d . . . . .
H6 H 0.311607 1.048967 0.751659 0.053 Uiso 1 1 calc R U . . .
C26 C 0.1719(3) 0.5803(2) 0.6951(2) 0.0436(6) Uani 1 1 d . . . . .
H26A H 0.133596 0.556304 0.739485 0.065 Uiso 1 1 calc R U . . .
H26B H 0.140745 0.637122 0.668750 0.065 Uiso 1 1 calc R U . . .
H26C H 0.271726 0.623945 0.724178 0.065 Uiso 1 1 calc R U . . .
C11 C 0.5362(3) 0.6582(2) 0.57389(16) 0.0381(6) Uani 1 1 d . . . . .
H11A H 0.622959 0.659260 0.605894 0.057 Uiso 1 1 calc R U . . .
H11B H 0.529750 0.667478 0.514366 0.057 Uiso 1 1 calc R U . . .
H11C H 0.460493 0.577406 0.568073 0.057 Uiso 1 1 calc R U . . .
C27 C -0.0307(2) 0.3985(3) 0.5718(2) 0.0467(7) Uani 1 1 d . . . . .
H27A H -0.060060 0.324291 0.523157 0.070 Uiso 1 1 calc R U . . .
H27B H -0.056294 0.459232 0.546965 0.070 Uiso 1 1 calc R U . . .
H27C H -0.074845 0.371561 0.612934 0.070 Uiso 1 1 calc R U . . .
C23 C 0.7399(3) 0.4856(3) 0.66896(17) 0.0449(6) Uani 1 1 d . . . . .
H23A H 0.653297 0.486983 0.641381 0.067 Uiso 1 1 calc R U . . .
H23B H 0.731744 0.404460 0.640973 0.067 Uiso 1 1 calc R U . . .
H23C H 0.812349 0.555338 0.660527 0.067 Uiso 1 1 calc R U . . .
C31 C 0.1207(3) 0.2108(2) 0.56243(17) 0.0409(6) Uani 1 1 d . . . . .
H31 H 0.019186 0.164975 0.541850 0.049 Uiso 1 1 calc R U . . .
C13 C 0.4121(3) 0.8014(3) 0.92984(18) 0.0479(7) Uani 1 1 d . . . . .
H13A H 0.424399 0.879721 0.912946 0.072 Uiso 1 1 calc R U . . .
H13B H 0.406255 0.809261 0.988362 0.072 Uiso 1 1 calc R U . . .
H13C H 0.327881 0.729684 0.885194 0.072 Uiso 1 1 calc R U . . .
C5 C 0.5163(3) 1.1632(2) 0.80407(19) 0.0444(6) Uani 1 1 d . . . . .
H5 H 0.512693 1.241216 0.808114 0.053 Uiso 1 1 calc R U . . .
C17 C 1.0345(3) 0.8127(3) 0.8072(2) 0.0430(6) Uani 1 1 d . . . . .
H17A H 1.088757 0.814740 0.866957 0.065 Uiso 1 1 calc R U . . .
H17B H 1.083177 0.891949 0.794083 0.065 Uiso 1 1 calc R U . . .
H17C H 1.020067 0.740713 0.762876 0.065 Uiso 1 1 calc R U . . .
C30 C -0.0394(3) 0.1795(3) 0.7019(2) 0.0505(7) Uani 1 1 d . . . . .
H30A H -0.094780 0.205163 0.657935 0.076 Uiso 1 1 calc R U . . .
H30B H -0.076720 0.161613 0.747504 0.076 Uiso 1 1 calc R U . . .
H30C H -0.040721 0.103075 0.672014 0.076 Uiso 1 1 calc R U . . .
C33 C 0.1717(3) 0.1153(3) 0.5836(2) 0.0607(9) Uani 1 1 d . . . . .
H33A H 0.271638 0.158102 0.607624 0.091 Uiso 1 1 calc R U . . .
H33B H 0.135719 0.047404 0.528904 0.091 Uiso 1 1 calc R U . . .
H33C H 0.140715 0.078977 0.627847 0.091 Uiso 1 1 calc R U . . .
C32 C 0.1518(3) 0.2572(4) 0.4850(2) 0.0633(9) Uani 1 1 d . . . . .
H32A H 0.107399 0.309339 0.467125 0.095 Uiso 1 1 calc R U . . .
H32B H 0.117296 0.183889 0.434176 0.095 Uiso 1 1 calc R U . . .
H32C H 0.250619 0.307992 0.504046 0.095 Uiso 1 1 calc R U . . .

loop_
_atom_site_aniso_label
_atom_site_aniso_U_11
_atom_site_aniso_U_22
_atom_site_aniso_U_33
_atom_site_aniso_U_23
_atom_site_aniso_U_13
_atom_site_aniso_U_12
As1 0.02072(13) 0.01655(13) 0.04621(17) 0.00591(10) 0.00757(11) 0.00675(10)
Si1 0.0204(3) 0.0161(3) 0.0275(3) 0.0050(2) 0.0083(2) 0.0073(2)
Si2 0.0201(3) 0.0186(3) 0.0291(3) 0.0048(2) 0.0081(2) 0.0068(2)
Si3 0.0201(3) 0.0219(3) 0.0289(3) 0.0071(2) 0.0076(2) 0.0073(2)
N1 0.0279(9) 0.0187(8) 0.0265(9) 0.0067(7) 0.0103(7) 0.0106(7)
N2 0.0286(9) 0.0219(9) 0.0281(9) 0.0073(7) 0.0126(8) 0.0137(7)
C1 0.0209(10) 0.0195(10) 0.0294(11) 0.0055(8) 0.0069(8) 0.0091(8)
C2 0.0348(12) 0.0218(11) 0.0313(11) 0.0078(9) 0.0118(9) 0.0162(9)
C8 0.0310(12) 0.0262(11) 0.0275(11) 0.0104(9) 0.0117(9) 0.0115(9)
C16 0.0252(11) 0.0262(11) 0.0348(12) 0.0087(9) 0.0116(9) 0.0084(9)
C12 0.0364(12) 0.0322(12) 0.0274(11) 0.0082(9) 0.0149(10) 0.0205(10)
C25 0.0234(11) 0.0347(12) 0.0424(13) 0.0191(10) 0.0130(10) 0.0114(10)
C28 0.0328(12) 0.0316(12) 0.0393(13) 0.0148(10) 0.0159(10) 0.0151(10)
C19 0.0286(11) 0.0261(11) 0.0340(12) 0.0088(9) 0.0108(9) 0.0127(9)
C3 0.0350(13) 0.0248(11) 0.0420(13) 0.0083(10) 0.0119(11) 0.0143(10)
C22 0.0286(11) 0.0255(11) 0.0406(13) 0.0037(9) 0.0125(10) 0.0133(9)
C7 0.0344(13) 0.0295(12) 0.0473(14) 0.0112(11) 0.0134(11) 0.0178(10)
C20 0.0324(13) 0.0388(14) 0.0386(13) 0.0093(11) 0.0057(11) 0.0144(11)
C15 0.0405(13) 0.0354(13) 0.0331(12) 0.0130(10) 0.0194(11) 0.0160(11)
C24 0.0359(13) 0.0377(14) 0.0538(15) 0.0117(12) 0.0196(12) 0.0236(11)
C14 0.0484(15) 0.0313(13) 0.0316(12) 0.0055(10) 0.0129(11) 0.0183(11)
C9 0.0396(14) 0.0331(13) 0.0377(13) 0.0146(10) 0.0167(11) 0.0090(11)
C10 0.0357(13) 0.0488(15) 0.0346(13) 0.0175(11) 0.0110(11) 0.0196(12)
C4 0.0481(15) 0.0223(12) 0.0516(15) 0.0091(11) 0.0164(12) 0.0149(11)
C21 0.0392(13) 0.0326(13) 0.0422(14) 0.0169(11) 0.0177(11) 0.0179(11)
C18 0.0333(12) 0.0253(12) 0.0474(14) 0.0106(10) 0.0143(11) 0.0107(10)
C29 0.0463(15) 0.0521(16) 0.0454(15) 0.0273(13) 0.0202(12) 0.0266(13)
C6 0.0484(15) 0.0431(15) 0.0569(16) 0.0199(13) 0.0205(13) 0.0345(13)
C26 0.0358(13) 0.0323(13) 0.0696(18) 0.0188(12) 0.0231(13) 0.0192(11)
C11 0.0492(15) 0.0388(13) 0.0284(12) 0.0089(10) 0.0171(11) 0.0214(12)
C27 0.0268(12) 0.0507(16) 0.0603(17) 0.0282(14) 0.0107(12) 0.0174(12)
C23 0.0484(16) 0.0452(15) 0.0406(14) -0.0001(12) 0.0138(12) 0.0276(13)
C31 0.0290(12) 0.0347(13) 0.0408(14) -0.0043(11) 0.0062(11) 0.0080(10)
C13 0.0540(17) 0.073(2) 0.0384(14) 0.0156(13) 0.0238(13) 0.0449(16)
C5 0.0626(18) 0.0286(13) 0.0546(16) 0.0161(11) 0.0242(14) 0.0307(13)
C17 0.0319(13) 0.0388(14) 0.0559(16) 0.0127(12) 0.0233(12) 0.0103(11)
C30 0.0340(14) 0.0516(17) 0.0615(18) 0.0324(14) 0.0205(13) 0.0105(12)
C33 0.0447(16) 0.0350(15) 0.074(2) -0.0162(14) 0.0036(15) 0.0159(13)
C32 0.0565(19) 0.077(2) 0.0427(16) -0.0009(15) 0.0235(15) 0.0215(17)

loop_
_atom_type_symbol
_atom_type_description
_atom_type_scat_dispersion_real
_atom_type_scat_dispersion_imag
_atom_type_scat_source
C C 0.0181 0.0091 'International Tables Vol C Tables 4.2.6.8 and 6.1.1.4'
H H 0.0000 0.0000 'International Tables Vol C Tables 4.2.6.8 and 6.1.1.4'
As As -0.9300 1.0051 'International Tables Vol C Tables 4.2.6.8 and 6.1.1.4'
N N 0.0311 0.0180 'International Tables Vol C Tables 4.2.6.8 and 6.1.1.4'
Si Si 0.2541 0.3302 'International Tables Vol C Tables 4.2.6.8 and 6.1.1.4'

loop_
_geom_angle_atom_site_label_1
_geom_angle_atom_site_label_2
_geom_angle_atom_site_label_3
_geom_angle
_geom_angle_site_symmetry_1
_geom_angle_site_symmetry_3
_geom_angle_publ_flag
Si1 As1 Si3 116.90(2) . . ?
As1 Si1 Si2 104.18(3) . . ?
N1 Si1 As1 126.60(6) . . ?
N1 Si1 Si2 112.33(6) . . ?
N1 Si1 N2 70.13(8) . . ?
N2 Si1 As1 128.12(6) . . ?
N2 Si1 Si2 112.80(6) . . ?
C16 Si2 Si1 107.77(8) . . ?
C16 Si2 C19 111.77(10) . . ?
C16 Si2 C22 112.29(11) . . ?
C19 Si2 Si1 108.39(7) . . ?
C22 Si2 Si1 107.42(8) . . ?
C22 Si2 C19 109.03(11) . . ?
C25 Si3 As1 117.95(7) . . ?
C25 Si3 C28 108.15(11) . . ?
C25 Si3 C31 105.85(12) . . ?
C28 Si3 As1 110.78(8) . . ?
C31 Si3 As1 104.28(8) . . ?
C31 Si3 C28 109.45(12) . . ?
C1 N1 Si1 91.81(13) . . ?
C1 N1 C8 129.75(18) . . ?
C8 N1 Si1 138.34(14) . . ?
C1 N2 Si1 91.58(13) . . ?
C1 N2 C12 129.69(18) . . ?
C12 N2 Si1 138.70(15) . . ?
N1 C1 N2 106.42(18) . . ?
N1 C1 C2 126.81(19) . . ?
N2 C1 C2 126.76(19) . . ?
C3 C2 C1 120.0(2) . . ?
C7 C2 C1 120.8(2) . . ?
C7 C2 C3 119.2(2) . . ?
N1 C8 C9 111.04(18) . . ?
N1 C8 C10 111.15(18) . . ?
N1 C8 C11 106.01(18) . . ?
C10 C8 C9 110.2(2) . . ?
C10 C8 C11 109.2(2) . . ?
C11 C8 C9 109.2(2) . . ?
Si2 C16 H16 105.9 . . ?
C18 C16 Si2 110.73(16) . . ?
C18 C16 H16 105.9 . . ?
C18 C16 C17 110.3(2) . . ?
C17 C16 Si2 117.21(17) . . ?
C17 C16 H16 105.9 . . ?
N2 C12 C15 105.95(18) . . ?
N2 C12 C14 110.41(19) . . ?
N2 C12 C13 112.33(19) . . ?
C14 C12 C15 109.9(2) . . ?
C14 C12 C13 109.8(2) . . ?
C13 C12 C15 108.4(2) . . ?
Si3 C25 H25 106.8 . . ?
C26 C25 Si3 113.32(17) . . ?
C26 C25 H25 106.8 . . ?
C26 C25 C27 109.7(2) . . ?
C27 C25 Si3 113.07(17) . . ?
C27 C25 H25 106.8 . . ?
Si3 C28 H28 106.1 . . ?
C29 C28 Si3 114.35(17) . . ?
C29 C28 H28 106.1 . . ?
C29 C28 C30 109.0(2) . . ?
C30 C28 Si3 114.44(18) . . ?
C30 C28 H28 106.1 . . ?
Si2 C19 H19 106.3 . . ?
C20 C19 Si2 116.33(17) . . ?
C20 C19 H19 106.3 . . ?
C20 C19 C21 109.9(2) . . ?
C21 C19 Si2 111.12(16) . . ?
C21 C19 H19 106.3 . . ?
C2 C3 H3 120.0 . . ?
C4 C3 C2 119.9(2) . . ?
C4 C3 H3 120.0 . . ?
Si2 C22 H22 106.2 . . ?
C24 C22 Si2 114.70(17) . . ?
C24 C22 H22 106.2 . . ?
C23 C22 Si2 112.88(17) . . ?
C23 C22 H22 106.2 . . ?
C23 C22 C24 110.1(2) . . ?
C2 C7 H7 120.0 . . ?
C6 C7 C2 120.1(2) . . ?
C6 C7 H7 120.0 . . ?
C19 C20 H20A 109.5 . . ?
C19 C20 H20B 109.5 . . ?
C19 C20 H20C 109.5 . . ?
H20A C20 H20B 109.5 . . ?
H20A C20 H20C 109.5 . . ?
H20B C20 H20C 109.5 . . ?
C12 C15 H15A 109.5 . . ?
C12 C15 H15B 109.5 . . ?
C12 C15 H15C 109.5 . . ?
H15A C15 H15B 109.5 . . ?
H15A C15 H15C 109.5 . . ?
H15B C15 H15C 109.5 . . ?
C22 C24 H24A 109.5 . . ?
C22 C24 H24B 109.5 . . ?
C22 C24 H24C 109.5 . . ?
H24A C24 H24B 109.5 . . ?
H24A C24 H24C 109.5 . . ?
H24B C24 H24C 109.5 . . ?
C12 C14 H14A 109.5 . . ?
C12 C14 H14B 109.5 . . ?
C12 C14 H14C 109.5 . . ?
H14A C14 H14B 109.5 . . ?
H14A C14 H14C 109.5 . . ?
H14B C14 H14C 109.5 . . ?
C8 C9 H9A 109.5 . . ?
C8 C9 H9B 109.5 . . ?
C8 C9 H9C 109.5 . . ?
H9A C9 H9B 109.5 . . ?
H9A C9 H9C 109.5 . . ?
H9B C9 H9C 109.5 . . ?
C8 C10 H10A 109.5 . . ?
C8 C10 H10B 109.5 . . ?
C8 C10 H10C 109.5 . . ?
H10A C10 H10B 109.5 . . ?
H10A C10 H10C 109.5 . . ?
H10B C10 H10C 109.5 . . ?
C3 C4 H4 119.6 . . ?
C5 C4 C3 120.8(2) . . ?
C5 C4 H4 119.6 . . ?
C19 C21 H21A 109.5 . . ?
C19 C21 H21B 109.5 . . ?
C19 C21 H21C 109.5 . . ?
H21A C21 H21B 109.5 . . ?
H21A C21 H21C 109.5 . . ?
H21B C21 H21C 109.5 . . ?
C16 C18 H18A 109.5 . . ?
C16 C18 H18B 109.5 . . ?
C16 C18 H18C 109.5 . . ?
H18A C18 H18B 109.5 . . ?
H18A C18 H18C 109.5 . . ?
H18B C18 H18C 109.5 . . ?
C28 C29 H29A 109.5 . . ?
C28 C29 H29B 109.5 . . ?
C28 C29 H29C 109.5 . . ?
H29A C29 H29B 109.5 . . ?
H29A C29 H29C 109.5 . . ?
H29B C29 H29C 109.5 . . ?
C7 C6 H6 119.8 . . ?
C5 C6 C7 120.4(2) . . ?
C5 C6 H6 119.8 . . ?
C25 C26 H26A 109.5 . . ?
C25 C26 H26B 109.5 . . ?
C25 C26 H26C 109.5 . . ?
H26A C26 H26B 109.5 . . ?
H26A C26 H26C 109.5 . . ?
H26B C26 H26C 109.5 . . ?
C8 C11 H11A 109.5 . . ?
C8 C11 H11B 109.5 . . ?
C8 C11 H11C 109.5 . . ?
H11A C11 H11B 109.5 . . ?
H11A C11 H11C 109.5 . . ?
H11B C11 H11C 109.5 . . ?
C25 C27 H27A 109.5 . . ?
C25 C27 H27B 109.5 . . ?
C25 C27 H27C 109.5 . . ?
H27A C27 H27B 109.5 . . ?
H27A C27 H27C 109.5 . . ?
H27B C27 H27C 109.5 . . ?
C22 C23 H23A 109.5 . . ?
C22 C23 H23B 109.5 . . ?
C22 C23 H23C 109.5 . . ?
H23A C23 H23B 109.5 . . ?
H23A C23 H23C 109.5 . . ?
H23B C23 H23C 109.5 . . ?
Si3 C31 H31 107.0 . . ?
C33 C31 Si3 112.62(19) . . ?
C33 C31 H31 107.0 . . ?
C33 C31 C32 110.9(3) . . ?
C32 C31 Si3 111.9(2) . . ?
C32 C31 H31 107.0 . . ?
C12 C13 H13A 109.5 . . ?
C12 C13 H13B 109.5 . . ?
C12 C13 H13C 109.5 . . ?
H13A C13 H13B 109.5 . . ?
H13A C13 H13C 109.5 . . ?
H13B C13 H13C 109.5 . . ?
C4 C5 C6 119.5(2) . . ?
C4 C5 H5 120.3 . . ?
C6 C5 H5 120.3 . . ?
C16 C17 H17A 109.5 . . ?
C16 C17 H17B 109.5 . . ?
C16 C17 H17C 109.5 . . ?
H17A C17 H17B 109.5 . . ?
H17A C17 H17C 109.5 . . ?
H17B C17 H17C 109.5 . . ?
C28 C30 H30A 109.5 . . ?
C28 C30 H30B 109.5 . . ?
C28 C30 H30C 109.5 . . ?
H30A C30 H30B 109.5 . . ?
H30A C30 H30C 109.5 . . ?
H30B C30 H30C 109.5 . . ?
C31 C33 H33A 109.5 . . ?
C31 C33 H33B 109.5 . . ?
C31 C33 H33C 109.5 . . ?
H33A C33 H33B 109.5 . . ?
H33A C33 H33C 109.5 . . ?
H33B C33 H33C 109.5 . . ?
C31 C32 H32A 109.5 . . ?
C31 C32 H32B 109.5 . . ?
C31 C32 H32C 109.5 . . ?
H32A C32 H32B 109.5 . . ?
H32A C32 H32C 109.5 . . ?
H32B C32 H32C 109.5 . . ?

loop_
_geom_bond_atom_site_label_1
_geom_bond_atom_site_label_2
_geom_bond_distance
_geom_bond_site_symmetry_2
_geom_bond_publ_flag
As1 Si1 2.2111(6) . ?
As1 Si3 2.3358(6) . ?
Si1 Si2 2.4094(8) . ?
Si1 N1 1.8652(18) . ?
Si1 N2 1.8696(18) . ?
Si2 C16 1.898(2) . ?
Si2 C19 1.913(2) . ?
Si2 C22 1.900(2) . ?
Si3 C25 1.897(2) . ?
Si3 C28 1.912(2) . ?
Si3 C31 1.904(3) . ?
N1 C1 1.339(3) . ?
N1 C8 1.487(3) . ?
N2 C1 1.340(3) . ?
N2 C12 1.489(3) . ?
C1 C2 1.489(3) . ?
C2 C3 1.394(3) . ?
C2 C7 1.391(3) . ?
C8 C9 1.528(3) . ?
C8 C10 1.526(3) . ?
C8 C11 1.526(3) . ?
C16 H16 1.0000 . ?
C16 C18 1.533(3) . ?
C16 C17 1.540(3) . ?
C12 C15 1.530(3) . ?
C12 C14 1.527(3) . ?
C12 C13 1.528(3) . ?
C25 H25 1.0000 . ?
C25 C26 1.519(4) . ?
C25 C27 1.536(3) . ?
C28 H28 1.0000 . ?
C28 C29 1.529(3) . ?
C28 C30 1.537(3) . ?
C19 H19 1.0000 . ?
C19 C20 1.539(3) . ?
C19 C21 1.540(3) . ?
C3 H3 0.9500 . ?
C3 C4 1.383(4) . ?
C22 H22 1.0000 . ?
C22 C24 1.539(3) . ?
C22 C23 1.530(4) . ?
C7 H7 0.9500 . ?
C7 C6 1.387(4) . ?
C20 H20A 0.9800 . ?
C20 H20B 0.9800 . ?
C20 H20C 0.9800 . ?
C15 H15A 0.9800 . ?
C15 H15B 0.9800 . ?
C15 H15C 0.9800 . ?
C24 H24A 0.9800 . ?
C24 H24B 0.9800 . ?
C24 H24C 0.9800 . ?
C14 H14A 0.9800 . ?
C14 H14B 0.9800 . ?
C14 H14C 0.9800 . ?
C9 H9A 0.9800 . ?
C9 H9B 0.9800 . ?
C9 H9C 0.9800 . ?
C10 H10A 0.9800 . ?
C10 H10B 0.9800 . ?
C10 H10C 0.9800 . ?
C4 H4 0.9500 . ?
C4 C5 1.379(4) . ?
C21 H21A 0.9800 . ?
C21 H21B 0.9800 . ?
C21 H21C 0.9800 . ?
C18 H18A 0.9800 . ?
C18 H18B 0.9800 . ?
C18 H18C 0.9800 . ?
C29 H29A 0.9800 . ?
C29 H29B 0.9800 . ?
C29 H29C 0.9800 . ?
C6 H6 0.9500 . ?
C6 C5 1.382(4) . ?
C26 H26A 0.9800 . ?
C26 H26B 0.9800 . ?
C26 H26C 0.9800 . ?
C11 H11A 0.9800 . ?
C11 H11B 0.9800 . ?
C11 H11C 0.9800 . ?
C27 H27A 0.9800 . ?
C27 H27B 0.9800 . ?
C27 H27C 0.9800 . ?
C23 H23A 0.9800 . ?
C23 H23B 0.9800 . ?
C23 H23C 0.9800 . ?
C31 H31 1.0000 . ?
C31 C33 1.521(4) . ?
C31 C32 1.533(4) . ?
C13 H13A 0.9800 . ?
C13 H13B 0.9800 . ?
C13 H13C 0.9800 . ?
C5 H5 0.9500 . ?
C17 H17A 0.9800 . ?
C17 H17B 0.9800 . ?
C17 H17C 0.9800 . ?
C30 H30A 0.9800 . ?
C30 H30B 0.9800 . ?
C30 H30C 0.9800 . ?
C33 H33A 0.9800 . ?
C33 H33B 0.9800 . ?
C33 H33C 0.9800 . ?
C32 H32A 0.9800 . ?
C32 H32B 0.9800 . ?
C32 H32C 0.9800 . ?

loop_
_geom_torsion_atom_site_label_1
_geom_torsion_atom_site_label_2
_geom_torsion_atom_site_label_3
_geom_torsion_atom_site_label_4
_geom_torsion
_geom_torsion_site_symmetry_1
_geom_torsion_site_symmetry_2
_geom_torsion_site_symmetry_3
_geom_torsion_site_symmetry_4
_geom_torsion_publ_flag
As1 Si1 N1 C1 124.86(11) . . . . ?
As1 Si1 N1 C8 -51.5(2) . . . . ?
As1 Si1 N2 C1 -123.03(11) . . . . ?
As1 Si1 N2 C12 58.9(2) . . . . ?
As1 Si3 C25 C26 -62.44(19) . . . . ?
As1 Si3 C25 C27 171.87(16) . . . . ?
Si1 Si2 C16 C18 68.95(17) . . . . ?
Si1 Si2 C16 C17 -163.28(17) . . . . ?
Si1 N1 C1 N2 -2.12(16) . . . . ?
Si1 N1 C1 C2 176.8(2) . . . . ?
Si1 N1 C8 C9 -120.2(2) . . . . ?
Si1 N1 C8 C10 116.7(2) . . . . ?
Si1 N1 C8 C11 -1.8(3) . . . . ?
Si1 N2 C1 N1 2.11(16) . . . . ?
Si1 N2 C1 C2 -176.8(2) . . . . ?
Si1 N2 C12 C15 -11.9(3) . . . . ?
Si1 N2 C12 C14 107.0(2) . . . . ?
Si1 N2 C12 C13 -130.1(2) . . . . ?
Si2 Si1 N1 C1 -105.73(12) . . . . ?
Si2 Si1 N1 C8 77.9(2) . . . . ?
Si2 Si1 N2 C1 105.09(12) . . . . ?
Si2 Si1 N2 C12 -72.9(2) . . . . ?
N1 Si1 N2 C1 -1.55(12) . . . . ?
N1 Si1 N2 C12 -179.6(2) . . . . ?
N1 C1 C2 C3 -87.7(3) . . . . ?
N1 C1 C2 C7 92.1(3) . . . . ?
N2 Si1 N1 C1 1.55(12) . . . . ?
N2 Si1 N1 C8 -174.9(2) . . . . ?
N2 C1 C2 C3 91.0(3) . . . . ?
N2 C1 C2 C7 -89.2(3) . . . . ?
C1 N1 C8 C9 64.4(3) . . . . ?
C1 N1 C8 C10 -58.6(3) . . . . ?
C1 N1 C8 C11 -177.1(2) . . . . ?
C1 N2 C12 C15 170.6(2) . . . . ?
C1 N2 C12 C14 -70.4(3) . . . . ?
C1 N2 C12 C13 52.5(3) . . . . ?
C1 C2 C3 C4 179.7(2) . . . . ?
C1 C2 C7 C6 -179.5(2) . . . . ?
C2 C3 C4 C5 -0.5(4) . . . . ?
C2 C7 C6 C5 -0.1(4) . . . . ?
C8 N1 C1 N2 174.77(19) . . . . ?
C8 N1 C1 C2 -6.3(4) . . . . ?
C12 N2 C1 N1 -179.6(2) . . . . ?
C12 N2 C1 C2 1.5(4) . . . . ?
C28 Si3 C25 C26 64.18(19) . . . . ?
C28 Si3 C25 C27 -61.5(2) . . . . ?
C19 Si2 C16 C18 -50.04(19) . . . . ?
C19 Si2 C16 C17 77.7(2) . . . . ?
C3 C2 C7 C6 0.4(4) . . . . ?
C3 C4 C5 C6 0.7(4) . . . . ?
C22 Si2 C16 C18 -172.94(16) . . . . ?
C22 Si2 C16 C17 -45.2(2) . . . . ?
C7 C2 C3 C4 -0.1(4) . . . . ?
C7 C6 C5 C4 -0.4(4) . . . . ?
C31 Si3 C25 C26 -178.61(17) . . . . ?
C31 Si3 C25 C27 55.7(2) . . . . ?
